data_2223484
loop_
_publ_author_name
'Pang, Tao'
'Sun, Yi-chong'
'Zhang, Jian-ming'

_publ_section_title
;
 <i>N</i>-Phenyl-<i>N</i>-(3-phenylprop-2-ynyl)aniline
;
_journal_coeditor_code LX2105
_journal_issue 10
_journal_name_full 'Acta Crystallographica Section E'
_journal_page_first o2555
_journal_paper_doi 10.1107/S1600536809037866
_journal_volume 65
_journal_year 2009
_chemical_formula_iupac 'C21 H17 N'
_chemical_formula_moiety 'C21 H17 N'
_chemical_formula_sum 'C21 H17 N'
_chemical_formula_weight 283.36
_chemical_name_systematic
;
<i>N</i>-Phenyl-<i>N</i>-(3-phenylprop-2-ynyl)aniline
;
_space_group_IT_number 4
_symmetry_cell_setting monoclinic
_symmetry_space_group_name_Hall 'P 2yb'
_symmetry_space_group_name_H-M 'P 1 21 1'
_atom_sites_solution_hydrogens difmap
_atom_sites_solution_primary direct
_atom_sites_solution_secondary difmap
_audit_creation_method SHELXL-97
_cell_angle_alpha 90.00
_cell_angle_beta 111.276(3)
_cell_angle_gamma 90.00
_cell_formula_units_Z 2
_cell_length_a 11.3760(10)
_cell_length_b 5.7287(5)
_cell_length_c 13.4090(10)
_cell_measurement_reflns_used 1607
_cell_measurement_temperature 298(2)
_cell_measurement_theta_max 22.58
_cell_measurement_theta_min 2.94
_cell_volume 814.30(12)
_computing_cell_refinement 'SAINT (Bruker, 2001)'
_computing_data_collection 'SMART (Bruker, 2001)'
_computing_data_reduction 'SAINT (Bruker, 2001)'
_computing_molecular_graphics 'SHELXTL (Sheldrick, 2008)'
_computing_publication_material 'SHELXTL (Sheldrick, 2008)'
_computing_structure_refinement 'SHELXL97 (Sheldrick, 2008)'
_computing_structure_solution 'SHELXS97 (Sheldrick, 2008)'
_diffrn_ambient_temperature 298(2)
_diffrn_detector_area_resol_mean 10.0
_diffrn_measured_fraction_theta_full 0.993
_diffrn_measured_fraction_theta_max 0.993
_diffrn_measurement_device_type 'Bruker SMART CCD'
_diffrn_measurement_method '\f and \w'
_diffrn_radiation_monochromator graphite
_diffrn_radiation_source 'fine-focus sealed tube'
_diffrn_radiation_type MoK\a
_diffrn_radiation_wavelength 0.71073
_diffrn_reflns_av_R_equivalents 0.1355
_diffrn_reflns_av_sigmaI/netI 0.0934
_diffrn_reflns_limit_h_max 14
_diffrn_reflns_limit_h_min -13
_diffrn_reflns_limit_k_max 7
_diffrn_reflns_limit_k_min -7
_diffrn_reflns_limit_l_max 10
_diffrn_reflns_limit_l_min -17
_diffrn_reflns_number 5689
_diffrn_reflns_theta_full 27.00
_diffrn_reflns_theta_max 27.00
_diffrn_reflns_theta_min 1.63
_diffrn_standards_number 0
_exptl_absorpt_coefficient_mu 0.067
_exptl_absorpt_correction_type none
_exptl_crystal_colour colorless
_exptl_crystal_density_diffrn 1.156
_exptl_crystal_density_method 'not measured'
_exptl_crystal_description block
_exptl_crystal_F_000 300
_exptl_crystal_size_max 0.23
_exptl_crystal_size_mid 0.13
_exptl_crystal_size_min 0.10
_refine_diff_density_max 0.146
_refine_diff_density_min -0.189
_refine_ls_extinction_method none
_refine_ls_goodness_of_fit_ref 0.910
_refine_ls_hydrogen_treatment constr
_refine_ls_matrix_type full
_refine_ls_number_parameters 199
_refine_ls_number_reflns 1953
_refine_ls_number_restraints 1
_refine_ls_restrained_S_all 0.910
_refine_ls_R_factor_all 0.0723
_refine_ls_R_factor_gt 0.0547
_refine_ls_shift/su_max_lt 0.001
_refine_ls_shift/su_mean 0.000
_refine_ls_structure_factor_coef Fsqd
_refine_ls_weighting_details 'calc w=1/[\s^2^(Fo^2^)+(0.0740P)^2^] where P=(Fo^2^+2Fc^2^)/3'
_refine_ls_weighting_scheme calc
_refine_ls_wR_factor_gt 0.1280
_refine_ls_wR_factor_ref 0.1411
_reflns_number_gt 1448
_reflns_number_total 1953
_reflns_threshold_expression I>2\s(I)
_cod_data_source_file lx2105.cif
_cod_data_source_block I
_cod_original_sg_symbol_Hall P_2yb
_cod_original_sg_symbol_H-M P_21
_cod_database_code 2223484
_cod_database_fobs_code 2223484

loop_
_symmetry_equiv_pos_as_xyz
'x, y, z'
'-x, y+1/2, -z'

loop_
_atom_site_type_symbol
_atom_site_label
_atom_site_fract_x
_atom_site_fract_y
_atom_site_fract_z
_atom_site_U_iso_or_equiv
_atom_site_adp_type
_atom_site_calc_flag
_atom_site_refinement_flags
_atom_site_occupancy
_atom_site_disorder_assembly
_atom_site_disorder_group
C C1 0.2341(2) 0.1972(5) 0.3674(2) 0.0541(7) Uani d . 1 . .
C C2 0.1912(3) 0.1537(7) 0.4505(2) 0.0716(9) Uani d . 1 . .
H H2 0.1255 0.2420 0.4565 0.086 Uiso calc R 1 . .
C C3 0.2457(4) -0.0199(7) 0.5240(3) 0.0859(11) Uani d . 1 . .
H H3 0.2158 -0.0466 0.5789 0.103 Uiso calc R 1 . .
C C4 0.3427(3) -0.1539(8) 0.5183(3) 0.0870(11) Uani d . 1 . .
H H4 0.3790 -0.2695 0.5688 0.104 Uiso calc R 1 . .
C C5 0.3851(3) -0.1131(7) 0.4356(3) 0.0775(9) Uani d . 1 . .
H H5 0.4500 -0.2039 0.4298 0.093 Uiso calc R 1 . .
C C6 0.3327(2) 0.0596(6) 0.3619(2) 0.0606(7) Uani d . 1 . .
H H6 0.3635 0.0853 0.3074 0.073 Uiso calc R 1 . .
C C7 0.1821(2) 0.3552(4) 0.1865(2) 0.0473(6) Uani d . 1 . .
C C8 0.1297(2) 0.1628(5) 0.1253(2) 0.0555(7) Uani d . 1 . .
H H8 0.0980 0.0420 0.1546 0.067 Uiso calc R 1 . .
C C9 0.1235(3) 0.1472(6) 0.0206(2) 0.0646(8) Uani d . 1 . .
H H9 0.0885 0.0158 -0.0201 0.078 Uiso calc R 1 . .
C C10 0.1692(3) 0.3265(6) -0.0233(2) 0.0651(8) Uani d . 1 . .
H H10 0.1657 0.3167 -0.0936 0.078 Uiso calc R 1 . .
C C11 0.2198(3) 0.5184(6) 0.0370(3) 0.0690(8) Uani d . 1 . .
H H11 0.2496 0.6407 0.0072 0.083 Uiso calc R 1 . .
C C12 0.2273(3) 0.5334(5) 0.1416(2) 0.0606(7) Uani d . 1 . .
H H12 0.2632 0.6645 0.1821 0.073 Uiso calc R 1 . .
C C13 0.0902(3) 0.5331(5) 0.3057(2) 0.0637(7) Uani d . 1 . .
H H13A 0.0843 0.6719 0.2627 0.076 Uiso calc R 1 . .
H H13B 0.1166 0.5817 0.3799 0.076 Uiso calc R 1 . .
C C14 -0.0356(3) 0.4259(6) 0.2741(2) 0.0611(7) Uani d . 1 . .
C C15 -0.1346(3) 0.3302(6) 0.2484(2) 0.0627(7) Uani d . 1 . .
C C16 -0.2554(3) 0.2165(6) 0.2187(2) 0.0589(7) Uani d . 1 . .
C C17 -0.2702(4) 0.0104(7) 0.2656(3) 0.0808(9) Uani d . 1 . .
H H17 -0.2010 -0.0604 0.3170 0.097 Uiso calc R 1 . .
C C18 -0.3885(5) -0.0912(9) 0.2361(4) 0.1097(16) Uani d . 1 . .
H H18 -0.3990 -0.2296 0.2681 0.132 Uiso calc R 1 . .
C C19 -0.4903(5) 0.0132(13) 0.1594(5) 0.1160(19) Uani d . 1 . .
H H19 -0.5697 -0.0548 0.1397 0.139 Uiso calc R 1 . .
C C20 -0.4753(3) 0.2131(11) 0.1130(4) 0.1032(15) Uani d . 1 . .
H H20 -0.5446 0.2817 0.0607 0.124 Uiso calc R 1 . .
C C21 -0.3604(3) 0.3163(7) 0.1413(3) 0.0760(9) Uani d . 1 . .
H H21 -0.3518 0.4551 0.1086 0.091 Uiso calc R 1 . .
N N1 0.1865(2) 0.3795(4) 0.29364(18) 0.0548(6) Uani d . 1 . .

loop_
_atom_site_aniso_label
_atom_site_aniso_U_11
_atom_site_aniso_U_22
_atom_site_aniso_U_33
_atom_site_aniso_U_12
_atom_site_aniso_U_13
_atom_site_aniso_U_23
C1 0.0509(14) 0.0643(16) 0.0386(12) -0.0118(12) 0.0061(10) -0.0006(13)
C2 0.0736(18) 0.092(2) 0.0501(16) -0.0029(18) 0.0231(14) 0.0022(17)
C3 0.094(2) 0.114(3) 0.0463(16) -0.006(2) 0.0216(17) 0.0205(19)
C4 0.082(2) 0.101(3) 0.061(2) 0.004(2) 0.0065(17) 0.026(2)
C5 0.0654(18) 0.086(2) 0.0677(19) 0.0086(16) 0.0085(15) 0.0125(19)
C6 0.0503(14) 0.0747(19) 0.0496(15) -0.0017(14) 0.0096(12) 0.0065(14)
C7 0.0430(12) 0.0519(14) 0.0453(13) -0.0001(11) 0.0139(10) 0.0052(12)
C8 0.0564(15) 0.0556(16) 0.0488(14) -0.0085(12) 0.0120(11) 0.0017(13)
C9 0.0681(18) 0.0638(18) 0.0508(15) -0.0011(14) 0.0082(13) -0.0048(14)
C10 0.0657(17) 0.083(2) 0.0476(15) 0.0153(16) 0.0216(13) 0.0090(16)
C11 0.0769(19) 0.0682(19) 0.071(2) -0.0052(16) 0.0381(16) 0.0152(18)
C12 0.0650(16) 0.0546(15) 0.0655(18) -0.0137(14) 0.0275(13) -0.0015(15)
C13 0.0715(18) 0.0593(16) 0.0621(17) 0.0007(15) 0.0265(14) -0.0023(15)
C14 0.0622(17) 0.0729(18) 0.0523(15) 0.0082(15) 0.0257(13) -0.0003(15)
C15 0.0634(17) 0.080(2) 0.0490(15) 0.0096(16) 0.0252(13) -0.0016(15)
C16 0.0642(17) 0.0692(19) 0.0500(15) 0.0063(14) 0.0288(13) -0.0089(15)
C17 0.092(2) 0.082(2) 0.072(2) -0.0031(19) 0.0344(18) -0.008(2)
C18 0.141(4) 0.102(3) 0.112(4) -0.045(3) 0.077(4) -0.033(3)
C19 0.087(3) 0.168(5) 0.110(4) -0.052(3) 0.055(3) -0.059(4)
C20 0.060(2) 0.149(5) 0.097(3) -0.002(2) 0.024(2) -0.029(3)
C21 0.0680(19) 0.085(2) 0.074(2) 0.0091(17) 0.0248(16) -0.0135(18)
N1 0.0555(12) 0.0624(13) 0.0476(12) -0.0017(10) 0.0201(10) -0.0001(11)

loop_
_atom_type_symbol
_atom_type_description
_atom_type_scat_dispersion_real
_atom_type_scat_dispersion_imag
_atom_type_scat_source
C C 0.0033 0.0016 'International Tables Vol C Tables 4.2.6.8 and 6.1.1.4'
H H 0.0000 0.0000 'International Tables Vol C Tables 4.2.6.8 and 6.1.1.4'
N N 0.0061 0.0033 'International Tables Vol C Tables 4.2.6.8 and 6.1.1.4'

loop_
_geom_angle_atom_site_label_1
_geom_angle_atom_site_label_2
_geom_angle_atom_site_label_3
_geom_angle_site_symmetry_1
_geom_angle_site_symmetry_3
_geom_angle
_geom_angle_publ_flag
C2 C1 C6 . . 117.6(3) ?
C2 C1 N1 . . 122.7(3) ?
C6 C1 N1 . . 119.6(2) ?
C3 C2 C1 . . 120.2(3) ?
C3 C2 H2 . . 119.9 ?
C1 C2 H2 . . 119.9 ?
C4 C3 C2 . . 121.8(3) ?
C4 C3 H3 . . 119.1 ?
C2 C3 H3 . . 119.1 ?
C3 C4 C5 . . 118.3(3) ?
C3 C4 H4 . . 120.9 ?
C5 C4 H4 . . 120.9 ?
C6 C5 C4 . . 120.9(3) ?
C6 C5 H5 . . 119.5 ?
C4 C5 H5 . . 119.5 ?
C5 C6 C1 . . 121.1(3) ?
C5 C6 H6 . . 119.5 ?
C1 C6 H6 . . 119.5 ?
C8 C7 C12 . . 118.9(2) ?
C8 C7 N1 . . 122.0(2) ?
C12 C7 N1 . . 119.1(2) ?
C7 C8 C9 . . 120.6(3) ?
C7 C8 H8 . . 119.7 ?
C9 C8 H8 . . 119.7 ?
C10 C9 C8 . . 119.9(3) ?
C10 C9 H9 . . 120.1 ?
C8 C9 H9 . . 120.1 ?
C11 C10 C9 . . 119.5(3) ?
C11 C10 H10 . . 120.3 ?
C9 C10 H10 . . 120.3 ?
C10 C11 C12 . . 120.8(3) ?
C10 C11 H11 . . 119.6 ?
C12 C11 H11 . . 119.6 ?
C7 C12 C11 . . 120.3(3) ?
C7 C12 H12 . . 119.8 ?
C11 C12 H12 . . 119.8 ?
N1 C13 C14 . . 114.0(2) ?
N1 C13 H13A . . 108.7 ?
C14 C13 H13A . . 108.7 ?
N1 C13 H13B . . 108.7 ?
C14 C13 H13B . . 108.7 ?
H13A C13 H13B . . 107.6 ?
C15 C14 C13 . . 177.1(3) ?
C14 C15 C16 . . 178.9(3) ?
C17 C16 C21 . . 118.7(3) ?
C17 C16 C15 . . 121.6(3) ?
C21 C16 C15 . . 119.7(3) ?
C16 C17 C18 . . 119.8(4) ?
C16 C17 H17 . . 120.1 ?
C18 C17 H17 . . 120.1 ?
C19 C18 C17 . . 119.9(5) ?
C19 C18 H18 . . 120.1 ?
C17 C18 H18 . . 120.1 ?
C20 C19 C18 . . 120.2(4) ?
C20 C19 H19 . . 119.9 ?
C18 C19 H19 . . 119.9 ?
C19 C20 C21 . . 120.8(4) ?
C19 C20 H20 . . 119.6 ?
C21 C20 H20 . . 119.6 ?
C20 C21 C16 . . 120.6(4) ?
C20 C21 H21 . . 119.7 ?
C16 C21 H21 . . 119.7 ?
C1 N1 C7 . . 120.1(2) ?
C1 N1 C13 . . 118.9(2) ?
C7 N1 C13 . . 114.6(2) ?

loop_
_geom_bond_atom_site_label_1
_geom_bond_atom_site_label_2
_geom_bond_site_symmetry_2
_geom_bond_distance
_geom_bond_publ_flag
C1 C2 . 1.391(4) ?
C1 C6 . 1.395(4) ?
C1 N1 . 1.405(4) ?
C2 C3 . 1.378(5) ?
C2 H2 . 0.9300 ?
C3 C4 . 1.368(5) ?
C3 H3 . 0.9300 ?
C4 C5 . 1.379(5) ?
C4 H4 . 0.9300 ?
C5 C6 . 1.372(5) ?
C5 H5 . 0.9300 ?
C6 H6 . 0.9300 ?
C7 C8 . 1.374(4) ?
C7 C12 . 1.377(4) ?
C7 N1 . 1.425(3) ?
C8 C9 . 1.383(4) ?
C8 H8 . 0.9300 ?
C9 C10 . 1.377(5) ?
C9 H9 . 0.9300 ?
C10 C11 . 1.362(5) ?
C10 H10 . 0.9300 ?
C11 C12 . 1.377(4) ?
C11 H11 . 0.9300 ?
C12 H12 . 0.9300 ?
C13 N1 . 1.459(3) ?
C13 C14 . 1.471(4) ?
C13 H13A . 0.9700 ?
C13 H13B . 0.9700 ?
C14 C15 . 1.185(4) ?
C15 C16 . 1.441(5) ?
C16 C17 . 1.377(5) ?
C16 C21 . 1.390(4) ?
C17 C18 . 1.386(6) ?
C17 H17 . 0.9300 ?
C18 C19 . 1.376(8) ?
C18 H18 . 0.9300 ?
C19 C20 . 1.344(7) ?
C19 H19 . 0.9300 ?
C20 C21 . 1.358(5) ?
C20 H20 . 0.9300 ?
C21 H21 . 0.9300 ?

loop_
_geom_torsion_atom_site_label_1
_geom_torsion_atom_site_label_2
_geom_torsion_atom_site_label_3
_geom_torsion_atom_site_label_4
_geom_torsion_site_symmetry_1
_geom_torsion_site_symmetry_2
_geom_torsion_site_symmetry_3
_geom_torsion_site_symmetry_4
_geom_torsion
_geom_torsion_publ_flag
C6 C1 C2 C3 . . . . 0.1(4) ?
N1 C1 C2 C3 . . . . -176.6(3) ?
C1 C2 C3 C4 . . . . 0.1(5) ?
C2 C3 C4 C5 . . . . -0.6(6) ?
C3 C4 C5 C6 . . . . 0.9(6) ?
C4 C5 C6 C1 . . . . -0.8(5) ?
C2 C1 C6 C5 . . . . 0.2(4) ?
N1 C1 C6 C5 . . . . 177.1(3) ?
C12 C7 C8 C9 . . . . 0.6(4) ?
N1 C7 C8 C9 . . . . 178.2(2) ?
C7 C8 C9 C10 . . . . -0.5(4) ?
C8 C9 C10 C11 . . . . -0.2(4) ?
C9 C10 C11 C12 . . . . 1.0(4) ?
C8 C7 C12 C11 . . . . 0.1(4) ?
N1 C7 C12 C11 . . . . -177.5(3) ?
C10 C11 C12 C7 . . . . -0.9(4) ?
N1 C13 C14 C15 . . . . 9(6) ?
C13 C14 C15 C16 . . . . 136(16) ?
C14 C15 C16 C17 . . . . -89(18) ?
C14 C15 C16 C21 . . . . 90(18) ?
C21 C16 C17 C18 . . . . -0.8(4) ?
C15 C16 C17 C18 . . . . 178.9(3) ?
C16 C17 C18 C19 . . . . 0.6(5) ?
C17 C18 C19 C20 . . . . 0.1(6) ?
C18 C19 C20 C21 . . . . -0.6(6) ?
C19 C20 C21 C16 . . . . 0.4(6) ?
C17 C16 C21 C20 . . . . 0.3(5) ?
C15 C16 C21 C20 . . . . -179.3(3) ?
C2 C1 N1 C7 . . . . -148.9(3) ?
C6 C1 N1 C7 . . . . 34.4(3) ?
C2 C1 N1 C13 . . . . 1.4(4) ?
C6 C1 N1 C13 . . . . -175.3(3) ?
C8 C7 N1 C1 . . . . 50.4(3) ?
C12 C7 N1 C1 . . . . -132.0(3) ?
C8 C7 N1 C13 . . . . -101.1(3) ?
C12 C7 N1 C13 . . . . 76.4(3) ?
C14 C13 N1 C1 . . . . -74.1(3) ?
C14 C13 N1 C7 . . . . 77.8(3) ?

loop_
_cod_related_entry_id
_cod_related_entry_database
_cod_related_entry_code
1 ChemSpider 24743344
